data_7239658
loop_
_publ_author_name
'Liu, Jin-Hua'
'Zhang, Jing'
'Zhao, Dan'
'Lin, Li-Dan'
'Sun, Yan-Qiong'
'Li, Xin-Xiong'
'Zheng, Shou-Tian'

_publ_section_title
;
 The incorporation of heterovalent copper-oxo and copper-halide clusters
 for the fabrication of three porous cluster organic frameworks:
 syntheses, structures and iodine adsorption/release study
;
_journal_issue 4
_journal_name_full CrystEngComm
_journal_page_first 821
_journal_page_last 828
_journal_paper_doi 10.1039/C9CE01745C
_journal_volume 22
_journal_year 2020
_chemical_formula_sum 'C112 H80 Cu8 I4 N8 O16'
_chemical_formula_weight 2809.84
_space_group_crystal_system monoclinic
_space_group_IT_number 15
_space_group_name_Hall '-C 2yc'
_space_group_name_H-M_alt 'C 1 2/c 1'
_atom_sites_solution_hydrogens geom
_audit_creation_method SHELXL-2014
_audit_update_record
;
2019-09-23 deposited with the CCDC.	2019-12-20 downloaded from the CCDC.
;
_cell_angle_alpha 90
_cell_angle_beta 130.5710(10)
_cell_angle_gamma 90
_cell_formula_units_Z 8
_cell_length_a 63.596(2)
_cell_length_b 19.6651(7)
_cell_length_c 41.5695(14)
_cell_measurement_reflns_used 95942
_cell_measurement_temperature 175(2)
_cell_measurement_theta_max 66.77
_cell_measurement_theta_min 3.084
_cell_volume 39490(2)
_computing_structure_refinement 'SHELXL-2014 (Sheldrick, 2014)'
_diffrn_ambient_temperature 175(2)
_diffrn_measured_fraction_theta_full 0.922
_diffrn_measured_fraction_theta_max 0.937
_diffrn_measurement_device_type 'Bruker APEX II'
_diffrn_measurement_method 'Omega scan'
_diffrn_radiation_type CuK\a
_diffrn_radiation_wavelength 1.54178
_diffrn_reflns_av_R_equivalents 0.0473
_diffrn_reflns_av_unetI/netI 0.0598
_diffrn_reflns_Laue_measured_fraction_full 0.922
_diffrn_reflns_Laue_measured_fraction_max 0.937
_diffrn_reflns_limit_h_max 75
_diffrn_reflns_limit_h_min -72
_diffrn_reflns_limit_k_max 21
_diffrn_reflns_limit_k_min -22
_diffrn_reflns_limit_l_max 38
_diffrn_reflns_limit_l_min -49
_diffrn_reflns_number 92426
_diffrn_reflns_point_group_measured_fraction_full 0.922
_diffrn_reflns_point_group_measured_fraction_max 0.937
_diffrn_reflns_theta_full 67.679
_diffrn_reflns_theta_max 66.895
_diffrn_reflns_theta_min 1.829
_exptl_absorpt_coefficient_mu 6.137
_exptl_absorpt_correction_T_max 0.479
_exptl_absorpt_correction_T_min 0.381
_exptl_absorpt_correction_type multi-scan
_exptl_crystal_colour 'green '
_exptl_crystal_density_diffrn 0.945
_exptl_crystal_density_method 'not measured'
_exptl_crystal_description 'block '
_exptl_crystal_F_000 11038
_exptl_crystal_size_max 0.18
_exptl_crystal_size_mid 0.15
_exptl_crystal_size_min 0.12
_platon_squeeze_details ' ?'
_refine_diff_density_max 3.607
_refine_diff_density_min -1.238
_refine_diff_density_rms 0.275
_refine_ls_extinction_method none
_refine_ls_goodness_of_fit_ref 1.065
_refine_ls_hydrogen_treatment constr
_refine_ls_matrix_type full
_refine_ls_number_parameters 1333
_refine_ls_number_reflns 32917
_refine_ls_number_restraints 66
_refine_ls_restrained_S_all 1.069
_refine_ls_R_factor_all 0.0973
_refine_ls_R_factor_gt 0.0894
_refine_ls_shift/su_max 0.013
_refine_ls_shift/su_mean 0.001
_refine_ls_structure_factor_coef Fsqd
_refine_ls_weighting_details 'w=1/[\s^2^(Fo^2^)+(0.2800P)^2^] where P=(Fo^2^+2Fc^2^)/3'
_refine_ls_weighting_scheme calc
_refine_ls_wR_factor_gt 0.3184
_refine_ls_wR_factor_ref 0.3334
_reflns_Friedel_coverage 0.000
_reflns_number_gt 27897
_reflns_number_total 32917
_reflns_threshold_expression 'I > 2\s(I)'
_cod_data_source_file c9ce01745c2.cif
_cod_data_source_block 1_CCDC1
_cod_depositor_comments
;Adding full bibliography for 7239657--7239659.cif.

 Adding full bibliography for 7239657--7239659.cif.
;
_cod_original_sg_symbol_H-M 'C 2/c'
_cod_database_code 7239658
_shelx_space_group_comment
;
The symmetry employed for this shelxl refinement is uniquely defined
by the following loop, which should always be used as a source of
symmetry information in preference to the above space-group names.
They are only intended as comments.
;
_shelx_estimated_absorpt_t_min 0.4009
_shelx_estimated_absorpt_t_max 0.7528
_shelxl_version_number 2014-3

loop_
_space_group_symop_operation_xyz
'x, y, z'
'-x, y, -z+1/2'
'x+1/2, y+1/2, z'
'-x+1/2, y+1/2, -z+1/2'
'-x, -y, -z'
'x, -y, z-1/2'
'-x+1/2, -y+1/2, -z'
'x+1/2, -y+1/2, z-1/2'

loop_
_atom_site_label
_atom_site_type_symbol
_atom_site_fract_x
_atom_site_fract_y
_atom_site_fract_z
_atom_site_U_iso_or_equiv
_atom_site_adp_type
_atom_site_occupancy
_atom_site_site_symmetry_order
_atom_site_calc_flag
_atom_site_refinement_flags_posn
_atom_site_refinement_flags_adp
Cu1 Cu 0.21032(2) -0.28678(6) 0.19348(4) 0.0482(3) Uani 1 1 d . .
Cu2 Cu 0.24806(3) -0.38464(6) 0.22025(4) 0.0499(3) Uani 1 1 d . .
Cu3 Cu 0.21888(3) -0.38534(5) 0.24531(4) 0.0488(3) Uani 1 1 d . .
Cu4 Cu 0.25850(2) -0.29191(6) 0.27430(4) 0.0523(3) Uani 1 1 d . .
Cu5 Cu 0.26064(2) 0.46360(4) 0.03287(2) 0.0252(2) Uani 1 1 d . .
Cu6 Cu 0.00297(2) 0.29966(5) -0.01299(3) 0.0315(2) Uani 1 1 d . .
Cu7 Cu 0.22459(2) 0.53229(4) -0.03854(2) 0.0246(2) Uani 1 1 d . .
Cu8 Cu -0.02340(2) 0.22897(5) 0.00568(3) 0.0302(2) Uani 1 1 d . .
I1 I 0.21340(2) -0.26142(2) 0.26255(2) 0.04583(16) Uani 1 1 d . .
I2 I 0.27677(2) -0.41832(3) 0.30007(2) 0.05018(17) Uani 1 1 d . .
I3 I 0.25519(2) -0.25903(3) 0.20540(2) 0.05275(17) Uani 1 1 d . .
I4 I 0.19034(2) -0.40978(3) 0.16405(2) 0.05100(17) Uani 1 1 d . .
O1 O 0.00006(10) 0.1499(3) 0.01872(17) 0.0440(11) Uani 1 1 d . .
O2 O 0.02179(11) 0.2104(3) 0.0028(2) 0.0541(14) Uani 1 1 d . .
O3 O -0.04332(10) 0.3170(3) -0.01123(17) 0.0453(11) Uani 1 1 d . .
O4 O -0.02041(11) 0.3778(3) -0.02518(19) 0.0520(13) Uani 1 1 d . .
O5 O 0.26177(10) 0.5487(2) 0.05847(13) 0.0372(10) Uani 1 1 d . .
O6 O 0.23787(10) 0.6122(2) -0.00068(14) 0.0370(10) Uani 1 1 d . .
O7 O 0.19940(8) 0.5101(3) -0.02788(14) 0.0376(10) Uani 1 1 d . .
O8 O 0.22759(9) 0.4379(2) 0.02541(14) 0.0341(9) Uani 1 1 d . .
O9 O 0.28558(9) 0.5034(3) 0.02461(15) 0.0434(11) Uani 1 1 d . .
O10 O 0.21960(10) 0.4389(2) -0.06162(14) 0.0392(10) Uani 1 1 d . .
O11 O 0.25437(9) 0.3862(2) -0.00176(13) 0.0356(10) Uani 1 1 d . .
O12 O 0.25394(9) 0.5458(2) -0.04114(14) 0.0362(10) Uani 1 1 d . .
O13 O -0.02657(10) 0.2677(3) -0.07123(15) 0.0507(13) Uani 1 1 d . .
O14 O -0.04814(10) 0.2050(3) -0.05512(15) 0.0477(12) Uani 1 1 d . .
O15 O 0.00561(11) 0.2627(3) 0.06307(15) 0.0492(13) Uani 1 1 d . .
O16 O 0.02705(12) 0.3231(4) 0.04681(16) 0.0696(19) Uani 1 1 d . .
N1 N 0.29595(11) 0.4219(3) 0.09243(17) 0.0371(12) Uani 1 1 d . .
N2 N 0.19119(11) 0.5753(3) -0.09824(17) 0.0343(11) Uani 1 1 d . .
N4 N 0.25691(15) -0.4520(3) 0.1941(2) 0.0478(15) Uani 1 1 d . .
N5 N 0.28928(14) -0.2262(4) 0.3160(2) 0.0569(17) Uani 1 1 d . .
N6 N 0.18145(15) -0.2165(4) 0.1534(2) 0.0538(16) Uani 1 1 d . .
N7 N -0.04745(11) 0.1809(3) 0.01842(19) 0.0418(13) Uani 1 1 d . .
N8 N 0.03026(11) 0.3416(4) -0.0213(2) 0.0470(15) Uani 1 1 d . .
C2 C 0.20464(13) 0.4668(3) -0.0015(2) 0.0321(13) Uani 1 1 d . .
C3 C 0.23574(13) 0.3903(3) -0.0414(2) 0.0332(13) Uani 1 1 d . .
C4 C -0.03930(14) 0.3685(4) -0.0235(2) 0.0428(15) Uani 1 1 d . .
C5 C 0.2861(3) 0.8572(6) 0.1721(4) 0.084(3) Uani 1 1 d . U
H5 H 0.2938 0.8201 0.1903 0.101 Uiso 1 1 calc R U
C6 C 0.18146(14) 0.4479(4) -0.0023(2) 0.0451(17) Uani 1 1 d . .
C7 C 0.01825(13) 0.1572(4) 0.0157(2) 0.0394(15) Uani 1 1 d . .
C9 C 0.25881(14) 0.6674(3) 0.0648(2) 0.0362(14) Uani 1 1 d . .
C10 C 0.0809(3) 0.5998(8) -0.3314(5) 0.116(5) Uani 1 1 d . U
H10 H 0.0914 0.5616 -0.3259 0.139 Uiso 1 1 calc R U
C10A C 0.02414(17) 0.6980(4) -0.4276(2) 0.053(2) Uani 1 1 d . .
C15 C 0.0688(2) 0.6868(6) -0.3094(3) 0.074(3) Uani 1 1 d . .
H15 H 0.0706 0.7103 -0.2883 0.089 Uiso 1 1 calc R U
C16 C 0.26054(15) -0.5557(4) 0.1511(2) 0.0383(14) Uani 1 1 d . .
C18 C 0.30829(16) 0.4576(4) 0.1280(2) 0.0491(18) Uani 1 1 d . .
H18 H 0.3014 0.5005 0.1261 0.059 Uiso 1 1 calc R U
C19 C 0.0595(3) 0.6180(7) -0.3726(4) 0.097(4) Uani 1 1 d . U
H19 H 0.0549 0.5899 -0.3944 0.116 Uiso 1 1 calc R U
C20 C 0.04782(19) 0.7038(6) -0.3507(3) 0.067(3) Uani 1 1 d . .
H20 H 0.0350 0.7364 -0.3571 0.081 Uiso 1 1 calc R U
C21 C 0.15394(17) -0.2305(5) 0.1278(3) 0.055(2) Uani 1 1 d . .
H21 H 0.1485 -0.2755 0.1249 0.066 Uiso 1 1 calc R U
C22 C 0.25124(19) 0.7305(4) 0.0474(3) 0.0503(18) Uani 1 1 d . .
H22 H 0.2415 0.7355 0.0186 0.060 Uiso 1 1 calc R U
C24 C 0.11990(19) -0.0603(5) 0.0884(3) 0.064(2) Uani 1 1 d . .
H24 H 0.1262 -0.0168 0.0900 0.076 Uiso 1 1 calc R U
C27 C 0.2489(2) -0.4930(5) 0.1327(3) 0.063(2) Uani 1 1 d . .
H27 H 0.2421 -0.4838 0.1054 0.076 Uiso 1 1 calc R U
C28 C 0.13413(19) -0.1819(5) 0.1062(3) 0.061(2) Uani 1 1 d . .
H28 H 0.1156 -0.1946 0.0892 0.073 Uiso 1 1 calc R U
C29 C 0.26941(19) -0.5124(4) 0.2123(3) 0.0508(18) Uani 1 1 d . .
H29 H 0.2769 -0.5194 0.2401 0.061 Uiso 1 1 calc R U
C30 C 0.0452(2) 0.6752(6) -0.3821(3) 0.078(3) Uani 1 1 d . .
C31 C -0.04250(16) 0.1201(5) 0.0357(3) 0.0525(19) Uani 1 1 d . .
H31 H -0.0263 0.0976 0.0461 0.063 Uiso 1 1 calc R U
C32 C 0.34183(17) 0.3722(5) 0.1713(3) 0.060(2) Uani 1 1 d . .
C33 C 0.1684(2) -0.0993(5) 0.1344(4) 0.076(3) Uani 1 1 d . .
H33 H 0.1741 -0.0545 0.1374 0.091 Uiso 1 1 calc R U
C34 C 0.07763(18) 0.0517(5) 0.0412(3) 0.065(3) Uani 1 1 d . .
H34 H 0.0925 0.0570 0.0421 0.078 Uiso 1 1 calc R U
C35 C 0.14053(17) -0.1137(4) 0.1085(3) 0.0526(19) Uani 1 1 d . .
C36 C 0.30768(15) 0.3630(4) 0.0961(2) 0.0470(17) Uani 1 1 d . .
H36 H 0.3000 0.3387 0.0715 0.056 Uiso 1 1 calc R U
C37 C -0.06067(17) 0.0889(5) 0.0387(3) 0.063(2) Uani 1 1 d . .
H37 H -0.0564 0.0464 0.0515 0.075 Uiso 1 1 calc R U
C39 C 0.03692(14) 0.0987(4) 0.0268(2) 0.0447(16) Uani 1 1 d . .
C41 C 0.03281(15) 0.0362(4) 0.0367(3) 0.0506(18) Uani 1 1 d . .
H41 H 0.0177 0.0297 0.0351 0.061 Uiso 1 1 calc R U
C42 C 0.1581(2) 0.5598(5) -0.1727(3) 0.064(2) Uani 1 1 d . .
H42 H 0.1519 0.5338 -0.1962 0.076 Uiso 1 1 calc R U
C44 C -0.07073(18) 0.2110(5) 0.0044(3) 0.061(2) Uani 1 1 d . .
H44 H -0.0745 0.2539 -0.0076 0.073 Uiso 1 1 calc R U
C45 C 0.33060(18) 0.4341(5) 0.1670(3) 0.064(2) Uani 1 1 d . .
H45 H 0.3382 0.4605 0.1909 0.076 Uiso 1 1 calc R U
C47 C 0.37993(19) -0.0843(4) 0.4069(3) 0.057(2) Uani 1 1 d . .
H47 H 0.3858 -0.1271 0.4061 0.068 Uiso 1 1 calc R U
C48 C 0.07518(18) 0.3319(5) -0.0010(3) 0.066(2) Uani 1 1 d . .
H48 H 0.0920 0.3089 0.0145 0.080 Uiso 1 1 calc R U
C49 C 0.05489(16) 0.3127(4) 0.0001(3) 0.055(2) Uani 1 1 d . .
H49 H 0.0588 0.2761 0.0175 0.066 Uiso 1 1 calc R U
C50 C 0.35331(18) -0.0781(4) 0.3897(3) 0.0533(19) Uani 1 1 d . .
H50 H 0.3481 -0.0363 0.3931 0.064 Uiso 1 1 calc R U
C51 C 0.13813(18) 0.4136(6) -0.0037(3) 0.069(3) Uani 1 1 d . .
C52 C 0.2760(2) 0.8469(7) 0.1352(4) 0.091(4) Uani 1 1 d . U
H52 H 0.2707 0.8858 0.1188 0.109 Uiso 1 1 calc R U
C53 C 0.05929(18) 0.1074(5) 0.0288(4) 0.066(3) Uani 1 1 d . .
H53 H 0.0624 0.1493 0.0222 0.079 Uiso 1 1 calc R U
C54 C 0.18106(17) 0.5402(4) -0.1330(2) 0.0499(18) Uani 1 1 d . .
H54 H 0.1900 0.5003 -0.1302 0.060 Uiso 1 1 calc R U
C55 C 0.14410(19) 0.6191(5) -0.1779(2) 0.061(2) Uani 1 1 d . .
C57 C 0.2475(3) -0.4436(4) 0.1553(3) 0.068(3) Uani 1 1 d . .
H57 H 0.2394 -0.4021 0.1422 0.082 Uiso 1 1 calc R U
C58 C 0.18553(17) 0.4033(5) 0.0263(3) 0.060(2) Uani 1 1 d . .
H58 H 0.2028 0.3832 0.0461 0.072 Uiso 1 1 calc R U
C59 C 0.27860(19) 0.7185(5) 0.1312(3) 0.065(3) Uani 1 1 d . .
H59 H 0.2875 0.7142 0.1598 0.078 Uiso 1 1 calc R U
C60 C 0.0871(3) 0.6365(7) -0.2980(3) 0.088(3) Uani 1 1 d . U
C62 C 0.1193(2) 0.6435(6) -0.2197(3) 0.070(3) Uani 1 1 d . .
H62 H 0.1100 0.6810 -0.2207 0.084 Uiso 1 1 calc R U
C63 C 0.16402(19) 0.3871(6) 0.0262(3) 0.070(3) Uani 1 1 d . .
H63 H 0.1674 0.3580 0.0467 0.084 Uiso 1 1 calc R U
C66 C 0.33156(18) -0.1307(4) 0.3660(3) 0.059(2) Uani 1 1 d . .
C68 C 0.18826(19) -0.1510(4) 0.1562(4) 0.073(3) Uani 1 1 d . .
H68 H 0.2069 -0.1394 0.1732 0.087 Uiso 1 1 calc R U
C69 C 0.2846(2) -0.1649(4) 0.3220(4) 0.075(3) Uani 1 1 d . .
H69 H 0.2665 -0.1534 0.3093 0.090 Uiso 1 1 calc R U
C70 C 0.26035(14) -0.6087(3) 0.1258(2) 0.0379(14) Uani 1 1 d . .
H70 H 0.2519 -0.5979 0.0980 0.046 Uiso 1 1 calc R U
C71 C 0.1551(2) 0.6563(5) -0.1425(3) 0.089(4) Uani 1 1 d . .
H71 H 0.1468 0.6970 -0.1446 0.107 Uiso 1 1 calc R U
C72 C 0.27099(16) -0.6696(4) 0.1391(2) 0.0414(15) Uani 1 1 d . .
H72 H 0.2805 -0.6791 0.1675 0.050 Uiso 1 1 calc R U
C74 C -0.08973(19) 0.1836(5) 0.0064(3) 0.069(3) Uani 1 1 d . .
H74 H -0.1055 0.2077 -0.0034 0.082 Uiso 1 1 calc R U
C76 C 0.3651(2) 0.3413(6) 0.2128(3) 0.074(3) Uani 1 1 d . .
H76 H 0.3760 0.3080 0.2141 0.089 Uiso 1 1 calc R U
C77 C 0.1094(3) 0.6152(6) -0.2564(3) 0.091(3) Uani 1 1 d . U
H77 H 0.1185 0.5761 -0.2543 0.109 Uiso 1 1 calc R U
C78 C -0.1059(2) 0.0871(6) 0.0226(4) 0.076(3) Uani 1 1 d . .
H78 H -0.1001 0.0543 0.0430 0.091 Uiso 1 1 calc R U
C81 C 0.30515(19) -0.1153(5) 0.3463(3) 0.069(3) Uani 1 1 d . .
H81 H 0.3005 -0.0719 0.3489 0.083 Uiso 1 1 calc R U
C82 C 0.27331(18) 0.6602(4) 0.1079(2) 0.0527(19) Uani 1 1 d . .
H82 H 0.2793 0.6177 0.1208 0.063 Uiso 1 1 calc R U
C85 C 0.06928(18) 0.3890(7) -0.0272(3) 0.082(4) Uani 1 1 d . .
C86 C 0.3157(2) -0.2405(6) 0.3345(4) 0.086(4) Uani 1 1 d . .
H86 H 0.3197 -0.2833 0.3301 0.103 Uiso 1 1 calc R U
C87 C 0.33019(18) 0.3363(5) 0.1336(3) 0.064(2) Uani 1 1 d . .
H87 H 0.3377 0.2952 0.1344 0.076 Uiso 1 1 calc R U
C88 C 0.0899(2) 0.4144(6) -0.0298(4) 0.082(3) Uani 1 1 d . .
H88 H 0.0842 0.4460 -0.0507 0.098 Uiso 1 1 calc R U
C89 C 0.3701(3) 0.3600(7) 0.2460(3) 0.095(4) Uani 1 1 d . .
H89 H 0.3589 0.3946 0.2427 0.114 Uiso 1 1 calc R U
C90 C 0.1334(2) 0.4572(7) -0.0343(4) 0.088(3) Uani 1 1 d . U
H90 H 0.1159 0.4750 -0.0554 0.106 Uiso 1 1 calc R U
C91 C 0.11673(19) 0.3942(6) -0.0033(3) 0.073(3) Uani 1 1 d . .
H91 H 0.1218 0.3638 0.0179 0.088 Uiso 1 1 calc R U
C94 C 0.02512(18) 0.3939(6) -0.0456(4) 0.077(3) Uani 1 1 d . U
H94 H 0.0083 0.4165 -0.0604 0.092 Uiso 1 1 calc R U
C96 C 0.15572(19) 0.4740(7) -0.0328(4) 0.084(4) Uani 1 1 d . .
H96 H 0.1527 0.5033 -0.0530 0.101 Uiso 1 1 calc R U
C97 C 0.0439(3) 0.4163(7) -0.0500(4) 0.097(4) Uani 1 1 d . U
H97 H 0.0388 0.4510 -0.0691 0.117 Uiso 1 1 calc R U
C99 C 0.27108(18) 0.7827(5) 0.1132(3) 0.061(2) Uani 1 1 d . .
C100 C 0.2575(2) 0.7867(4) 0.0713(3) 0.062(2) Uani 1 1 d . .
H100 H 0.2524 0.8292 0.0584 0.074 Uiso 1 1 calc R U
C101 C 0.27181(18) -0.5634(4) 0.1929(3) 0.0471(17) Uani 1 1 d . .
H101 H 0.2809 -0.6033 0.2075 0.057 Uiso 1 1 calc R U
C102 C -0.08491(17) 0.1207(5) 0.0229(3) 0.058(2) Uani 1 1 d . .
C104 C 0.1787(2) 0.6336(5) -0.1031(3) 0.069(3) Uani 1 1 d . .
H104 H 0.1860 0.6600 -0.0794 0.083 Uiso 1 1 calc R U
C106 C 0.3370(2) -0.1957(5) 0.3594(4) 0.089(4) Uani 1 1 d . .
H106 H 0.3549 -0.2084 0.3720 0.107 Uiso 1 1 calc R U
C107 C -0.13276(19) 0.1020(6) -0.0057(3) 0.070(3) Uani 1 1 d . .
H107 H -0.1380 0.1303 -0.0278 0.083 Uiso 1 1 calc R U
C110 C 0.05054(15) -0.0170(4) 0.0488(3) 0.0507(18) Uani 1 1 d . .
H110 H 0.0472 -0.0588 0.0552 0.061 Uiso 1 1 calc R U
C111 C 0.09352(16) -0.0659(5) 0.0683(3) 0.0532(19) Uani 1 1 d . .
H111 H 0.0866 -0.1098 0.0639 0.064 Uiso 1 1 calc R U
C112 C 0.07332(15) -0.0092(4) 0.0517(3) 0.0492(18) Uani 1 1 d . .
C95 C 0.3920(2) 0.3341(7) 0.2908(3) 0.081(3) Uani 1 1 d . .
C80 C 0.4139(2) 0.2928(7) 0.3021(3) 0.086(4) Uani 1 1 d . .
H80 H 0.4147 0.2784 0.2815 0.103 Uiso 1 1 calc R U
C93 C 0.4344(2) 0.2737(6) 0.3436(3) 0.073(3) Uani 1 1 d . .
H93 H 0.4493 0.2476 0.3514 0.087 Uiso 1 1 calc R U
C67 C 0.43269(15) 0.2937(5) 0.3743(2) 0.0507(18) Uani 1 1 d . .
C12 C 0.45464(14) 0.2714(4) 0.4195(2) 0.0415(16) Uani 1 1 d . .
C98 C 0.3908(2) 0.3514(8) 0.3204(3) 0.100(4) Uani 1 1 d . .
H98 H 0.3760 0.3774 0.3130 0.119 Uiso 1 1 calc R U
C84 C 0.4109(2) 0.3318(6) 0.3618(3) 0.074(3) Uani 1 1 d . .
H84 H 0.4094 0.3451 0.3817 0.089 Uiso 1 1 calc R U
C13 C 0.25205(13) 0.6048(3) 0.0386(2) 0.0318(13) Uani 1 1 d . .
C109 C 0.40052(18) -0.0295(4) 0.4269(3) 0.056(2) Uani 1 1 d . .
C108 C 0.4263(2) -0.0419(4) 0.4388(4) 0.063(2) Uani 1 1 d . .
H108 H 0.4308 -0.0856 0.4365 0.076 Uiso 1 1 calc R U
C64 C 0.44538(19) 0.0106(5) 0.4540(3) 0.062(2) Uani 1 1 d . .
H64 H 0.4619 0.0023 0.4596 0.075 Uiso 1 1 calc R U
C14 C 0.44015(16) 0.0740(4) 0.4607(3) 0.0475(17) Uani 1 1 d . .
C56 C 0.41480(17) 0.0858(4) 0.4500(3) 0.054(2) Uani 1 1 d . .
H56 H 0.4108 0.1293 0.4535 0.065 Uiso 1 1 calc R U
C65 C 0.39560(17) 0.0357(4) 0.4346(3) 0.057(2) Uani 1 1 d . .
H65 H 0.3792 0.0446 0.4292 0.069 Uiso 1 1 calc R U
C73 C 0.26940(15) -0.7242(3) 0.1136(2) 0.0374(14) Uani 1 1 d . .
C17 C 0.28509(18) -0.7829(4) 0.1339(2) 0.0496(18) Uani 1 1 d . .
H17 H 0.2961 -0.7872 0.1631 0.060 Uiso 1 1 calc R U
C75 C 0.25260(15) -0.7204(3) 0.0702(2) 0.0372(14) Uani 1 1 d . .
H75 H 0.2420 -0.6815 0.0565 0.045 Uiso 1 1 calc R U
C26 C 0.28424(16) -0.8350(4) 0.1105(2) 0.0443(16) Uani 1 1 d . .
H26 H 0.2955 -0.8730 0.1243 0.053 Uiso 1 1 calc R U
C25 C 0.26685(13) -0.8307(3) 0.06703(19) 0.0318(12) Uani 1 1 d . .
C1 C 0.25106(14) -0.7724(3) 0.0467(2) 0.0368(14) Uani 1 1 d . .
H1 H 0.2395 -0.7686 0.0174 0.044 Uiso 1 1 calc R U
C38 C 0.2871(2) 0.9238(6) 0.1899(5) 0.086(3) Uani 1 1 d . U
C43 C 0.2944(3) 0.9202(6) 0.2267(6) 0.106(5) Uani 1 1 d . .
H43 H 0.2995 0.8784 0.2404 0.127 Uiso 1 1 calc R U
C46 C 0.2803(2) 0.9938(8) 0.1696(4) 0.092(4) Uani 1 1 d . U
H46 H 0.2751 0.9993 0.1431 0.111 Uiso 1 1 calc R U
C40 C 0.2948(3) 0.9778(5) 0.2466(5) 0.091(4) Uani 1 1 d . .
H40 H 0.2989 0.9721 0.2724 0.109 Uiso 1 1 calc R U
N3 N 0.28963(17) 1.0410(4) 0.2308(3) 0.067(2) Uani 1 1 d . .
C79 C 0.2821(2) 1.0492(6) 0.1921(4) 0.074(3) Uani 1 1 d . .
H79 H 0.2780 1.0925 0.1804 0.088 Uiso 1 1 calc R U
C105 C -0.15512(18) 0.0796(6) -0.0065(3) 0.064(2) Uani 1 1 d . .
C61 C -0.18191(18) 0.0960(6) -0.0409(3) 0.067(3) Uani 1 1 d . .
H61 H -0.1854 0.1195 -0.0634 0.081 Uiso 1 1 calc R U
C92 C -0.15031(18) 0.0424(7) 0.0259(3) 0.078(3) Uani 1 1 d . .
H92 H -0.1324 0.0283 0.0484 0.093 Uiso 1 1 calc R U
C83 C -0.17145(17) 0.0259(6) 0.0255(3) 0.068(3) Uani 1 1 d . .
H83 H -0.1677 0.0025 0.0481 0.082 Uiso 1 1 calc R U
C8 C -0.19878(16) 0.0444(4) -0.0092(3) 0.0488(18) Uani 1 1 d . .
C11 C -0.22151(13) 0.0289(3) -0.0087(2) 0.0354(14) Uani 1 1 d . .
C23 C -0.20357(18) 0.0785(5) -0.0429(3) 0.057(2) Uani 1 1 d . .
H23 H -0.2216 0.0893 -0.0669 0.068 Uiso 1 1 calc R U

loop_
_atom_site_aniso_label
_atom_site_aniso_U_11
_atom_site_aniso_U_22
_atom_site_aniso_U_33
_atom_site_aniso_U_23
_atom_site_aniso_U_13
_atom_site_aniso_U_12
Cu1 0.0500(6) 0.0410(6) 0.0497(6) 0.0102(5) 0.0308(5) 0.0080(5)
Cu2 0.0743(8) 0.0366(6) 0.0518(7) -0.0002(4) 0.0469(6) 0.0126(5)
Cu3 0.0728(7) 0.0334(6) 0.0514(7) 0.0018(4) 0.0454(6) -0.0064(5)
Cu4 0.0483(6) 0.0440(6) 0.0550(7) -0.0167(5) 0.0294(5) -0.0076(5)
Cu5 0.0238(4) 0.0316(5) 0.0201(4) 0.0018(3) 0.0141(3) 0.0024(3)
Cu6 0.0205(4) 0.0440(5) 0.0247(4) 0.0006(4) 0.0124(4) -0.0049(3)
Cu7 0.0248(4) 0.0294(5) 0.0203(4) 0.0025(3) 0.0150(3) 0.0028(3)
Cu8 0.0209(4) 0.0410(5) 0.0246(4) 0.0002(3) 0.0130(4) -0.0038(3)
I1 0.0595(3) 0.0407(3) 0.0525(3) -0.00939(18) 0.0432(3) -0.00311(19)
I2 0.0563(3) 0.0455(3) 0.0393(3) 0.00256(18) 0.0268(2) 0.0091(2)
I3 0.0679(4) 0.0417(3) 0.0754(4) 0.0050(2) 0.0584(3) 0.0021(2)
I4 0.0534(3) 0.0419(3) 0.0415(3) -0.00863(18) 0.0237(2) -0.00368(19)
O1 0.041(2) 0.044(3) 0.055(3) 0.004(2) 0.034(2) 0.002(2)
O2 0.043(3) 0.053(3) 0.081(4) 0.022(3) 0.047(3) 0.012(2)
O3 0.041(3) 0.044(3) 0.057(3) 0.010(2) 0.034(2) 0.006(2)
O4 0.051(3) 0.048(3) 0.069(4) 0.010(3) 0.045(3) 0.007(2)
O5 0.047(2) 0.034(2) 0.024(2) -0.0023(17) 0.020(2) 0.0008(19)
O6 0.050(3) 0.033(2) 0.026(2) -0.0003(17) 0.024(2) 0.0004(19)
O7 0.026(2) 0.056(3) 0.035(2) 0.014(2) 0.0218(19) 0.0071(19)
O8 0.031(2) 0.043(3) 0.033(2) 0.0084(18) 0.0231(19) 0.0052(18)
O9 0.028(2) 0.067(3) 0.035(2) 0.011(2) 0.020(2) -0.003(2)
O10 0.041(2) 0.036(2) 0.029(2) -0.0041(18) 0.018(2) 0.0076(19)
O11 0.039(2) 0.040(2) 0.023(2) -0.0002(17) 0.0176(19) 0.0080(18)
O12 0.031(2) 0.049(3) 0.034(2) 0.0072(19) 0.024(2) 0.0013(19)
O13 0.039(3) 0.081(4) 0.024(2) -0.009(2) 0.017(2) -0.017(2)
O14 0.034(2) 0.064(3) 0.026(2) -0.007(2) 0.0110(19) -0.016(2)
O15 0.045(3) 0.067(4) 0.024(2) -0.009(2) 0.018(2) -0.013(2)
O16 0.055(3) 0.097(5) 0.022(2) -0.011(3) 0.010(2) -0.044(3)
N1 0.035(3) 0.048(3) 0.025(3) 0.009(2) 0.018(2) 0.005(2)
N2 0.035(3) 0.039(3) 0.027(3) 0.005(2) 0.019(2) 0.005(2)
N4 0.068(4) 0.040(3) 0.051(4) 0.002(3) 0.046(3) 0.009(3)
N5 0.049(4) 0.048(4) 0.060(4) -0.015(3) 0.030(3) -0.004(3)
N6 0.055(4) 0.046(4) 0.060(4) 0.014(3) 0.038(3) 0.009(3)
N7 0.030(3) 0.049(3) 0.047(3) 0.002(3) 0.025(3) -0.003(2)
N8 0.025(3) 0.066(4) 0.048(3) 0.005(3) 0.023(3) -0.005(2)
C2 0.034(3) 0.037(3) 0.033(3) 0.001(2) 0.025(3) -0.001(2)
C3 0.039(3) 0.032(3) 0.038(4) 0.000(3) 0.029(3) 0.001(2)
C4 0.039(4) 0.050(4) 0.034(3) -0.003(3) 0.022(3) 0.000(3)
C5 0.098(6) 0.081(6) 0.081(6) 0.010(5) 0.062(5) -0.003(5)
C6 0.034(3) 0.065(5) 0.041(4) 0.008(3) 0.027(3) -0.002(3)
C7 0.026(3) 0.046(4) 0.037(3) 0.004(3) 0.016(3) -0.002(3)
C9 0.044(3) 0.042(4) 0.033(3) -0.005(3) 0.030(3) -0.002(3)
C10 0.116(8) 0.113(8) 0.084(7) 0.004(6) 0.050(6) 0.047(6)
C10A 0.053(4) 0.063(5) 0.021(3) 0.009(3) 0.015(3) 0.026(4)
C15 0.071(6) 0.090(7) 0.032(4) 0.001(4) 0.021(4) 0.010(5)
C16 0.051(4) 0.034(4) 0.041(4) 0.005(3) 0.035(3) 0.007(3)
C18 0.049(4) 0.054(5) 0.025(3) 0.005(3) 0.015(3) 0.005(3)
C19 0.109(7) 0.104(7) 0.059(5) 0.003(5) 0.046(5) 0.020(6)
C20 0.055(5) 0.091(7) 0.032(4) 0.007(4) 0.018(4) 0.023(5)
C21 0.047(4) 0.052(5) 0.059(5) 0.013(4) 0.031(4) 0.008(3)
C22 0.075(5) 0.036(4) 0.063(5) -0.004(3) 0.055(5) -0.005(3)
C24 0.059(5) 0.051(5) 0.092(7) 0.016(5) 0.054(5) 0.005(4)
C27 0.101(7) 0.052(5) 0.051(5) 0.013(4) 0.057(5) 0.025(5)
C28 0.051(5) 0.061(5) 0.069(6) 0.007(4) 0.038(4) 0.006(4)
C29 0.077(5) 0.044(4) 0.047(4) 0.008(3) 0.047(4) 0.011(4)
C30 0.084(7) 0.084(7) 0.025(4) 0.011(4) 0.017(4) 0.040(6)
C31 0.038(4) 0.073(6) 0.049(4) 0.015(4) 0.030(3) 0.002(3)
C32 0.044(4) 0.070(6) 0.048(5) 0.024(4) 0.021(4) 0.016(4)
C33 0.062(6) 0.043(5) 0.117(9) 0.031(5) 0.056(6) 0.015(4)
C34 0.046(4) 0.064(6) 0.093(7) 0.025(5) 0.049(5) 0.019(4)
C35 0.047(4) 0.045(4) 0.073(5) 0.012(4) 0.042(4) 0.010(3)
C36 0.042(4) 0.053(4) 0.040(4) 0.012(3) 0.025(3) 0.010(3)
C37 0.045(4) 0.084(6) 0.064(5) 0.029(5) 0.037(4) 0.003(4)
C39 0.033(3) 0.047(4) 0.046(4) 0.001(3) 0.022(3) 0.000(3)
C41 0.031(3) 0.057(5) 0.058(5) 0.005(4) 0.026(3) 0.000(3)
C42 0.069(5) 0.063(5) 0.027(4) 0.001(3) 0.018(4) 0.015(4)
C44 0.048(4) 0.055(5) 0.091(7) 0.015(4) 0.051(5) 0.006(4)
C45 0.055(5) 0.087(7) 0.028(4) -0.002(4) 0.017(4) -0.007(4)
C47 0.060(5) 0.042(5) 0.066(5) -0.011(4) 0.039(5) -0.008(3)
C48 0.045(4) 0.080(6) 0.087(7) 0.009(5) 0.048(5) -0.003(4)
C49 0.043(4) 0.055(5) 0.073(5) 0.008(4) 0.040(4) -0.002(3)
C50 0.053(5) 0.035(4) 0.054(5) -0.006(3) 0.027(4) -0.011(3)
C51 0.041(4) 0.103(8) 0.071(6) 0.023(5) 0.040(4) 0.000(4)
C52 0.072(5) 0.099(7) 0.108(7) -0.050(6) 0.061(5) -0.016(5)
C53 0.052(5) 0.060(5) 0.100(7) 0.036(5) 0.056(5) 0.026(4)
C54 0.057(4) 0.049(4) 0.025(3) 0.004(3) 0.018(3) 0.016(3)
C55 0.059(5) 0.074(6) 0.028(4) 0.015(4) 0.019(4) 0.021(4)
C57 0.124(8) 0.034(4) 0.067(6) 0.011(4) 0.071(6) 0.025(5)
C58 0.041(4) 0.076(6) 0.076(6) 0.031(5) 0.044(4) 0.009(4)
C59 0.060(5) 0.084(7) 0.045(5) -0.032(5) 0.031(4) -0.005(4)
C60 0.086(6) 0.088(6) 0.053(5) -0.004(4) 0.030(4) 0.028(5)
C62 0.063(5) 0.087(7) 0.030(4) 0.010(4) 0.017(4) 0.029(5)
C63 0.058(5) 0.087(7) 0.084(7) 0.037(5) 0.054(5) 0.007(5)
C66 0.055(5) 0.045(5) 0.055(5) -0.007(4) 0.027(4) -0.013(4)
C68 0.056(5) 0.035(5) 0.113(8) 0.029(5) 0.048(6) 0.015(4)
C69 0.055(5) 0.032(5) 0.100(8) -0.017(4) 0.034(5) -0.007(3)
C70 0.048(4) 0.040(4) 0.037(4) 0.001(3) 0.032(3) 0.002(3)
C71 0.094(7) 0.064(6) 0.040(5) 0.001(4) 0.012(5) 0.045(6)
C72 0.061(4) 0.036(4) 0.035(3) 0.002(3) 0.035(3) 0.006(3)
C74 0.051(5) 0.086(7) 0.094(7) 0.021(5) 0.058(5) 0.012(4)
C76 0.061(5) 0.099(8) 0.032(4) 0.015(5) 0.017(4) 0.011(5)
C77 0.100(7) 0.086(6) 0.054(5) 0.009(4) 0.035(5) 0.036(5)
C78 0.054(5) 0.109(8) 0.083(7) 0.032(6) 0.052(5) 0.001(5)
C81 0.053(5) 0.044(5) 0.082(7) -0.013(4) 0.031(5) 0.000(4)
C82 0.066(5) 0.053(5) 0.038(4) -0.007(3) 0.033(4) 0.002(4)
C85 0.036(4) 0.142(10) 0.074(6) 0.032(7) 0.039(5) 0.002(5)
C86 0.051(5) 0.062(6) 0.115(10) -0.031(6) 0.041(6) -0.008(4)
C87 0.054(5) 0.074(6) 0.037(4) 0.014(4) 0.018(4) 0.021(4)
C88 0.051(5) 0.115(9) 0.087(7) 0.032(6) 0.048(5) -0.004(5)
C89 0.091(8) 0.112(10) 0.044(6) 0.021(6) 0.027(5) 0.051(7)
C90 0.061(5) 0.128(8) 0.093(6) 0.036(6) 0.058(5) 0.010(5)
C91 0.045(5) 0.112(8) 0.067(6) 0.017(6) 0.039(5) -0.007(5)
C94 0.037(4) 0.104(6) 0.083(6) 0.037(5) 0.037(4) 0.000(4)
C96 0.041(4) 0.134(10) 0.080(7) 0.055(7) 0.041(5) 0.015(5)
C97 0.076(6) 0.123(8) 0.100(7) 0.039(6) 0.060(5) -0.004(5)
C99 0.055(5) 0.054(5) 0.093(7) -0.036(5) 0.057(5) -0.015(4)
C100 0.082(6) 0.041(5) 0.093(7) -0.015(4) 0.071(6) -0.011(4)
C101 0.068(5) 0.035(4) 0.049(4) 0.003(3) 0.044(4) 0.010(3)
C102 0.048(4) 0.079(6) 0.061(5) 0.011(4) 0.041(4) -0.006(4)
C104 0.074(6) 0.066(6) 0.030(4) 0.002(4) 0.017(4) 0.034(5)
C106 0.053(5) 0.052(6) 0.114(9) -0.031(6) 0.033(6) -0.006(4)
C107 0.052(5) 0.104(8) 0.068(6) 0.017(5) 0.046(5) -0.010(5)
C110 0.040(4) 0.043(4) 0.061(5) 0.002(3) 0.029(4) -0.002(3)
C111 0.037(4) 0.059(5) 0.057(5) 0.008(4) 0.028(4) 0.009(3)
C112 0.040(4) 0.042(4) 0.057(5) 0.006(3) 0.028(4) 0.007(3)
C95 0.056(5) 0.113(9) 0.040(5) 0.019(5) 0.016(4) 0.034(6)
C80 0.068(6) 0.143(11) 0.037(5) 0.022(6) 0.030(4) 0.031(7)
C93 0.057(5) 0.117(9) 0.033(4) 0.018(5) 0.024(4) 0.026(5)
C67 0.036(4) 0.069(5) 0.028(4) 0.008(3) 0.013(3) 0.004(3)
C12 0.032(3) 0.057(4) 0.024(3) 0.010(3) 0.013(3) 0.005(3)
C98 0.072(7) 0.150(12) 0.043(5) 0.027(7) 0.022(5) 0.053(8)
C84 0.068(6) 0.094(7) 0.037(4) 0.017(5) 0.024(4) 0.034(5)
C13 0.036(3) 0.032(3) 0.032(3) -0.003(2) 0.024(3) -0.001(2)
C109 0.053(5) 0.045(5) 0.064(5) -0.002(4) 0.036(4) -0.005(3)
C108 0.066(5) 0.036(4) 0.101(7) -0.003(4) 0.060(6) 0.000(4)
C64 0.059(5) 0.048(5) 0.090(7) -0.011(4) 0.053(5) -0.007(4)
C14 0.046(4) 0.043(4) 0.050(4) -0.004(3) 0.030(4) -0.007(3)
C56 0.049(4) 0.043(4) 0.066(5) -0.007(4) 0.035(4) -0.003(3)
C65 0.046(4) 0.053(5) 0.070(6) -0.019(4) 0.037(4) -0.009(3)
C73 0.057(4) 0.030(3) 0.036(3) 0.004(3) 0.035(3) 0.005(3)
C17 0.076(5) 0.035(4) 0.033(4) 0.003(3) 0.033(4) 0.015(3)
C75 0.049(4) 0.034(3) 0.035(3) 0.005(3) 0.030(3) 0.011(3)
C26 0.058(4) 0.038(4) 0.032(3) 0.004(3) 0.027(3) 0.013(3)
C25 0.040(3) 0.028(3) 0.029(3) 0.001(2) 0.024(3) 0.005(2)
C1 0.047(4) 0.037(3) 0.032(3) 0.001(3) 0.028(3) 0.007(3)
C38 0.071(5) 0.066(6) 0.125(8) -0.035(5) 0.066(5) -0.013(4)
C43 0.142(12) 0.051(7) 0.175(16) -0.047(8) 0.126(13) -0.017(6)
C46 0.078(6) 0.133(8) 0.080(6) -0.043(6) 0.058(5) -0.011(5)
C40 0.125(10) 0.037(6) 0.131(11) -0.016(6) 0.092(9) 0.010(5)
N3 0.074(5) 0.064(5) 0.081(5) -0.039(4) 0.059(5) -0.016(4)
C79 0.081(6) 0.081(7) 0.081(7) -0.031(6) 0.062(6) -0.009(5)
C105 0.046(4) 0.100(7) 0.055(5) 0.014(5) 0.037(4) -0.006(4)
C61 0.048(5) 0.100(7) 0.062(5) 0.024(5) 0.040(4) -0.004(4)
C92 0.037(4) 0.127(9) 0.073(6) 0.030(6) 0.038(4) -0.001(5)
C83 0.041(4) 0.105(8) 0.065(5) 0.037(5) 0.037(4) 0.004(4)
C8 0.039(4) 0.065(5) 0.050(4) 0.010(4) 0.032(3) -0.005(3)
C11 0.034(3) 0.040(4) 0.033(3) 0.002(3) 0.023(3) -0.006(3)
C23 0.046(4) 0.090(7) 0.043(4) 0.017(4) 0.032(4) 0.004(4)

loop_
_atom_type_symbol
_atom_type_description
_atom_type_scat_dispersion_real
_atom_type_scat_dispersion_imag
_atom_type_scat_source
C C 0.0181 0.0091 'International Tables Vol C Tables 4.2.6.8 and 6.1.1.4'
Cu Cu -1.9646 0.5888 'International Tables Vol C Tables 4.2.6.8 and 6.1.1.4'
I I -0.3257 6.8362 'International Tables Vol C Tables 4.2.6.8 and 6.1.1.4'
N N 0.0311 0.0180 'International Tables Vol C Tables 4.2.6.8 and 6.1.1.4'
O O 0.0492 0.0322 'International Tables Vol C Tables 4.2.6.8 and 6.1.1.4'
H H 0.0000 0.0000 'International Tables Vol C Tables 4.2.6.8 and 6.1.1.4'

loop_
_geom_angle_atom_site_label_1
_geom_angle_atom_site_label_2
_geom_angle_atom_site_label_3
_geom_angle
_geom_angle_site_symmetry_1
_geom_angle_site_symmetry_3
N6 Cu1 I3 108.0(2) . .
N6 Cu1 I4 109.9(2) . .
I3 Cu1 I4 114.62(5) . .
N6 Cu1 Cu3 139.4(2) . .
I3 Cu1 Cu3 111.87(5) . .
I4 Cu1 Cu3 59.55(4) . .
N6 Cu1 Cu2 156.9(2) . .
I3 Cu1 Cu2 60.05(4) . .
I4 Cu1 Cu2 64.29(4) . .
Cu3 Cu1 Cu2 59.29(4) . .
N6 Cu1 Cu4 137.6(2) . .
I3 Cu1 Cu4 63.70(4) . .
I4 Cu1 Cu4 110.96(4) . .
Cu3 Cu1 Cu4 59.97(4) . .
Cu2 Cu1 Cu4 58.22(4) . .
N6 Cu1 I1 98.2(2) . .
I3 Cu1 I1 115.43(5) . .
I4 Cu1 I1 109.36(4) . .
Cu3 Cu1 I1 57.34(3) . .
Cu2 Cu1 I1 104.80(4) . .
Cu4 Cu1 I1 57.56(4) . .
N4 Cu2 Cu4 156.5(2) . .
N4 Cu2 I2 107.94(19) . .
Cu4 Cu2 I2 60.81(4) . .
N4 Cu2 Cu3 136.2(2) . .
Cu4 Cu2 Cu3 61.26(4) . .
I2 Cu2 Cu3 65.91(4) . .
N4 Cu2 I3 109.6(2) . .
Cu4 Cu2 I3 64.27(4) . .
I2 Cu2 I3 116.39(5) . .
Cu3 Cu2 I3 111.39(4) . .
N4 Cu2 Cu1 137.3(2) . .
Cu4 Cu2 Cu1 61.13(4) . .
I2 Cu2 Cu1 113.77(5) . .
Cu3 Cu2 Cu1 60.14(4) . .
I3 Cu2 Cu1 58.63(4) . .
N4 Cu2 I4 96.2(2) . .
Cu4 Cu2 I4 107.34(5) . .
I2 Cu2 I4 117.45(5) . .
Cu3 Cu2 I4 57.37(4) . .
I3 Cu2 I4 107.23(4) . .
Cu1 Cu2 I4 56.92(4) . .
N3 Cu3 I1 114.0(3) 4_535 .
N3 Cu3 I4 108.5(3) 4_535 .
I1 Cu3 I4 114.55(5) . .
N3 Cu3 Cu2 132.5(2) 4_535 .
I1 Cu3 Cu2 110.68(4) . .
I4 Cu3 Cu2 64.71(4) . .
N3 Cu3 Cu1 159.4(2) 4_535 .
I1 Cu3 Cu1 63.54(4) . .
I4 Cu3 Cu1 59.41(4) . .
Cu2 Cu3 Cu1 60.57(4) . .
N3 Cu3 Cu4 138.0(3) 4_535 .
I1 Cu3 Cu4 59.71(4) . .
I4 Cu3 Cu4 111.23(5) . .
Cu2 Cu3 Cu4 58.78(4) . .
Cu1 Cu3 Cu4 60.45(5) . .
N3 Cu3 I2 93.6(2) 4_535 .
I1 Cu3 I2 108.80(4) . .
I4 Cu3 I2 115.68(4) . .
Cu2 Cu3 I2 56.59(4) . .
Cu1 Cu3 I2 106.63(5) . .
Cu4 Cu3 I2 56.95(4) . .
N5 Cu4 Cu2 138.0(2) . .
N5 Cu4 I1 110.0(2) . .
Cu2 Cu4 I1 111.08(5) . .
N5 Cu4 I2 109.1(2) . .
Cu2 Cu4 I2 59.70(4) . .
I1 Cu4 I2 115.06(5) . .
N5 Cu4 Cu3 157.4(2) . .
Cu2 Cu4 Cu3 59.96(5) . .
I1 Cu4 Cu3 58.99(4) . .
I2 Cu4 Cu3 65.03(4) . .
N5 Cu4 Cu1 136.4(2) . .
Cu2 Cu4 Cu1 60.66(4) . .
I1 Cu4 Cu1 62.96(4) . .
I2 Cu4 Cu1 112.42(4) . .
Cu3 Cu4 Cu1 59.58(4) . .
N5 Cu4 I3 96.6(2) . .
Cu2 Cu4 I3 58.45(4) . .
I1 Cu4 I3 113.99(5) . .
I2 Cu4 I3 110.48(4) . .
Cu3 Cu4 I3 105.88(5) . .
Cu1 Cu4 I3 56.69(4) . .
O11 Cu5 O5 170.22(19) . .
O11 Cu5 O8 89.9(2) . .
O5 Cu5 O8 87.9(2) . .
O11 Cu5 O9 89.0(2) . .
O5 Cu5 O9 90.3(2) . .
O8 Cu5 O9 163.32(19) . .
O11 Cu5 N1 96.4(2) . .
O5 Cu5 N1 93.3(2) . .
O8 Cu5 N1 106.89(19) . .
O9 Cu5 N1 89.8(2) . .
O11 Cu5 Cu7 87.62(13) . .
O5 Cu5 Cu7 82.68(13) . .
O8 Cu5 Cu7 84.15(13) . .
O9 Cu5 Cu7 79.18(14) . .
N1 Cu5 Cu7 168.19(16) . .
O16 Cu6 O4 88.8(3) . .
O16 Cu6 O13 167.5(2) . .
O4 Cu6 O13 88.6(3) . .
O16 Cu6 O2 89.0(3) . .
O4 Cu6 O2 166.6(2) . .
O13 Cu6 O2 90.7(3) . .
O16 Cu6 N8 93.8(3) . .
O4 Cu6 N8 102.4(2) . .
O13 Cu6 N8 98.6(2) . .
O2 Cu6 N8 90.9(2) . .
O16 Cu6 Cu8 82.69(17) . .
O4 Cu6 Cu8 88.20(16) . .
O13 Cu6 Cu8 85.05(15) . .
O2 Cu6 Cu8 78.41(14) . .
N8 Cu6 Cu8 168.81(18) . .
O12 Cu7 O7 170.93(19) . .
O12 Cu7 O6 90.4(2) . .
O7 Cu7 O6 89.2(2) . .
O12 Cu7 O10 87.6(2) . .
O7 Cu7 O10 90.3(2) . .
O6 Cu7 O10 164.05(19) . .
O12 Cu7 N2 98.4(2) . .
O7 Cu7 N2 90.56(19) . .
O6 Cu7 N2 101.4(2) . .
O10 Cu7 N2 94.6(2) . .
O12 Cu7 Cu5 88.25(13) . .
O7 Cu7 Cu5 82.70(13) . .
O6 Cu7 Cu5 84.44(13) . .
O10 Cu7 Cu5 79.69(13) . .
N2 Cu7 Cu5 171.06(16) . .
O15 Cu8 O1 89.3(2) . .
O15 Cu8 O14 167.6(2) . .
O1 Cu8 O14 89.6(2) . .
O15 Cu8 O3 90.9(2) . .
O1 Cu8 O3 168.6(2) . .
O14 Cu8 O3 87.8(2) . .
O15 Cu8 N7 96.2(2) . .
O1 Cu8 N7 96.8(2) . .
O14 Cu8 N7 96.2(2) . .
O3 Cu8 N7 94.5(2) . .
O15 Cu8 Cu6 84.52(16) . .
O1 Cu8 Cu6 89.11(14) . .
O14 Cu8 Cu6 83.10(15) . .
O3 Cu8 Cu6 79.56(14) . .
N7 Cu8 Cu6 174.03(17) . .
Cu3 I1 Cu4 61.30(4) . .
Cu3 I1 Cu1 59.12(3) . .
Cu4 I1 Cu1 59.48(4) . .
Cu2 I2 Cu4 59.49(4) . .
Cu2 I2 Cu3 57.49(4) . .
Cu4 I2 Cu3 58.01(3) . .
Cu1 I3 Cu2 61.32(4) . .
Cu1 I3 Cu4 59.61(4) . .
Cu2 I3 Cu4 57.28(3) . .
Cu1 I4 Cu3 61.04(3) . .
Cu1 I4 Cu2 58.79(3) . .
Cu3 I4 Cu2 57.92(4) . .
C7 O1 Cu8 117.8(5) . .
C7 O2 Cu6 129.8(5) . .
C4 O3 Cu8 127.4(5) . .
C4 O4 Cu6 117.6(5) . .
C13 O5 Cu5 123.9(4) . .
C13 O6 Cu7 121.0(4) . .
C2 O7 Cu7 123.8(4) . .
C2 O8 Cu5 121.5(4) . .
C11 O9 Cu5 126.6(4) 3 .
C3 O10 Cu7 125.2(4) . .
C3 O11 Cu5 118.9(4) . .
C11 O12 Cu7 117.6(4) 3 .
C12 O13 Cu6 122.1(4) 8_455 .
C12 O14 Cu8 123.4(4) 8_455 .
C10A O15 Cu8 123.0(5) 6_566 .
C10A O16 Cu6 125.0(5) 6_566 .
C36 N1 C18 116.6(6) . .
C36 N1 Cu5 123.5(5) . .
C18 N1 Cu5 119.8(5) . .
C54 N2 C104 117.5(6) . .
C54 N2 Cu7 118.1(5) . .
C104 N2 Cu7 124.3(5) . .
C57 N4 C29 115.5(6) . .
C57 N4 Cu2 121.1(5) . .
C29 N4 Cu2 122.8(5) . .
C69 N5 C86 116.0(8) . .
C69 N5 Cu4 122.8(6) . .
C86 N5 Cu4 120.6(6) . .
C68 N6 C21 116.2(7) . .
C68 N6 Cu1 121.2(6) . .
C21 N6 Cu1 121.7(6) . .
C31 N7 C44 116.5(6) . .
C31 N7 Cu8 125.3(5) . .
C44 N7 Cu8 117.9(5) . .
C49 N8 C94 116.2(7) . .
C49 N8 Cu6 117.1(5) . .
C94 N8 Cu6 126.7(5) . .
O7 C2 O8 125.6(6) . .
O7 C2 C6 116.9(6) . .
O8 C2 C6 117.6(6) . .
O10 C3 O11 126.4(6) . .
O10 C3 C25 116.9(6) . 7_545
O11 C3 C25 116.7(5) . 7_545
O3 C4 O4 127.0(7) . .
O3 C4 C14 116.0(6) . 8_455
O4 C4 C14 116.9(7) . 8_455
C52 C5 C38 125.6(13) . .
C52 C5 H5 117.2 . .
C38 C5 H5 117.2 . .
C96 C6 C58 119.1(7) . .
C96 C6 C2 119.9(7) . .
C58 C6 C2 121.0(7) . .
O1 C7 O2 124.8(6) . .
O1 C7 C39 118.8(6) . .
O2 C7 C39 116.4(6) . .
C22 C9 C82 119.1(7) . .
C22 C9 C13 121.9(6) . .
C82 C9 C13 119.1(6) . .
C19 C10 C60 121.7(13) . .
C19 C10 H10 119.1 . .
C60 C10 H10 119.2 . .
O15 C10A O16 124.8(6) 6_565 6_565
O15 C10A C30 117.8(7) 6_565 .
O16 C10A C30 117.4(7) 6_565 .
C60 C15 C20 122.1(10) . .
C60 C15 H15 119.0 . .
C20 C15 H15 119.0 . .
C27 C16 C101 116.3(7) . .
C27 C16 C70 118.8(6) . .
C101 C16 C70 124.9(6) . .
N1 C18 C45 123.0(8) . .
N1 C18 H18 118.5 . .
C45 C18 H18 118.5 . .
C30 C19 C10 121.3(12) . .
C30 C19 H19 119.3 . .
C10 C19 H19 119.4 . .
C30 C20 C15 121.9(9) . .
C30 C20 H20 119.1 . .
C15 C20 H20 119.1 . .
C28 C21 N6 123.0(8) . .
C28 C21 H21 118.5 . .
N6 C21 H21 118.5 . .
C9 C22 C100 121.4(8) . .
C9 C22 H22 119.3 . .
C100 C22 H22 119.3 . .
C111 C24 C35 127.9(9) . .
C111 C24 H24 116.1 . .
C35 C24 H24 116.1 . .
C16 C27 C57 119.5(8) . .
C16 C27 H27 120.3 . .
C57 C27 H27 120.3 . .
C21 C28 C35 122.1(8) . .
C21 C28 H28 118.9 . .
C35 C28 H28 118.9 . .
C101 C29 N4 124.5(7) . .
C101 C29 H29 117.7 . .
N4 C29 H29 117.7 . .
C20 C30 C19 116.2(9) . .
C20 C30 C10A 123.1(8) . .
C19 C30 C10A 120.0(9) . .
N7 C31 C37 122.1(8) . .
N7 C31 H31 118.9 . .
C37 C31 H31 118.9 . .
C45 C32 C87 116.8(7) . .
C45 C32 C76 123.9(10) . .
C87 C32 C76 119.4(9) . .
C35 C33 C68 121.2(9) . .
C35 C33 H33 119.4 . .
C68 C33 H33 119.4 . .
C112 C34 C53 120.1(8) . .
C112 C34 H34 119.9 . .
C53 C34 H34 119.9 . .
C33 C35 C28 115.0(8) . .
C33 C35 C24 121.6(8) . .
C28 C35 C24 123.1(8) . .
N1 C36 C87 124.1(8) . .
N1 C36 H36 118.0 . .
C87 C36 H36 118.0 . .
C102 C37 C31 119.8(8) . .
C102 C37 H37 120.1 . .
C31 C37 H37 120.1 . .
C41 C39 C53 118.8(7) . .
C41 C39 C7 121.0(6) . .
C53 C39 C7 120.2(7) . .
C110 C41 C39 121.5(7) . .
C110 C41 H41 119.3 . .
C39 C41 H41 119.3 . .
C54 C42 C55 119.6(8) . .
C54 C42 H42 120.2 . .
C55 C42 H42 120.2 . .
N7 C44 C74 125.0(8) . .
N7 C44 H44 117.5 . .
C74 C44 H44 117.5 . .
C32 C45 C18 120.6(9) . .
C32 C45 H45 119.7 . .
C18 C45 H45 119.7 . .
C50 C47 C109 125.8(8) . .
C50 C47 H47 117.1 . .
C109 C47 H47 117.1 . .
C49 C48 C85 117.0(8) . .
C49 C48 H48 121.5 . .
C85 C48 H48 121.5 . .
N8 C49 C48 125.8(8) . .
N8 C49 H49 117.1 . .
C48 C49 H49 117.1 . .
C47 C50 C66 126.7(8) . .
C47 C50 H50 116.7 . .
C66 C50 H50 116.7 . .
C63 C51 C90 118.7(8) . .
C63 C51 C91 118.9(9) . .
C90 C51 C91 122.4(9) . .
C5 C52 C99 130.0(15) . .
C5 C52 H52 115.0 . .
C99 C52 H52 115.0 . .
C39 C53 C34 119.6(8) . .
C39 C53 H53 120.2 . .
C34 C53 H53 120.2 . .
N2 C54 C42 123.2(7) . .
N2 C54 H54 118.4 . .
C42 C54 H54 118.4 . .
C71 C55 C42 117.1(7) . .
C71 C55 C62 120.2(9) . .
C42 C55 C62 122.6(8) . .
N4 C57 C27 124.3(8) . .
N4 C57 H57 117.9 . .
C27 C57 H57 117.9 . .
C6 C58 C63 120.8(8) . .
C6 C58 H58 119.6 . .
C63 C58 H58 119.6 . .
C99 C59 C82 122.1(8) . .
C99 C59 H59 118.9 . .
C82 C59 H59 118.9 . .
C15 C60 C10 114.4(10) . .
C15 C60 C77 126.6(11) . .
C10 C60 C77 118.7(11) . .
C77 C62 C55 124.0(9) . .
C77 C62 H62 118.0 . .
C55 C62 H62 118.0 . .
C51 C63 C58 120.9(8) . .
C51 C63 H63 119.5 . .
C58 C63 H63 119.5 . .
C81 C66 C106 117.3(8) . .
C81 C66 C50 120.4(9) . .
C106 C66 C50 122.0(9) . .
N6 C68 C33 122.4(9) . .
N6 C68 H68 118.8 . .
C33 C68 H68 118.8 . .
N5 C69 C81 124.2(9) . .
N5 C69 H69 117.9 . .
C81 C69 H69 117.9 . .
C72 C70 C16 125.9(6) . .
C72 C70 H70 117.1 . .
C16 C70 H70 117.1 . .
C55 C71 C104 120.1(8) . .
C55 C71 H71 120.0 . .
C104 C71 H71 120.0 . .
C70 C72 C73 126.5(6) . .
C70 C72 H72 116.8 . .
C73 C72 H72 116.8 . .
C102 C74 C44 118.2(8) . .
C102 C74 H74 120.9 . .
C44 C74 H74 120.9 . .
C89 C76 C32 120.3(11) . .
C89 C76 H76 119.9 . .
C32 C76 H76 119.9 . .
C62 C77 C60 128.8(11) . .
C62 C77 H77 115.6 . .
C60 C77 H77 115.6 . .
C107 C78 C102 122.6(9) . .
C107 C78 H78 118.7 . .
C102 C78 H78 118.7 . .
C66 C81 C69 119.4(9) . .
C66 C81 H81 120.3 . .
C69 C81 H81 120.3 . .
C9 C82 C59 118.1(8) . .
C9 C82 H82 121.0 . .
C59 C82 H82 121.0 . .
C97 C85 C48 116.8(8) . .
C97 C85 C88 122.1(10) . .
C48 C85 C88 121.0(9) . .
N5 C86 C106 123.5(10) . .
N5 C86 H86 118.2 . .
C106 C86 H86 118.2 . .
C36 C87 C32 118.6(9) . .
C36 C87 H87 120.7 . .
C32 C87 H87 120.7 . .
C91 C88 C85 123.6(10) . .
C91 C88 H88 118.2 . .
C85 C88 H88 118.2 . .
C76 C89 C95 128.9(11) . .
C76 C89 H89 115.6 . .
C95 C89 H89 115.6 . .
C51 C90 C96 119.2(10) . .
C51 C90 H90 120.4 . .
C96 C90 H90 120.4 . .
C88 C91 C51 128.3(10) . .
C88 C91 H91 115.9 . .
C51 C91 H91 115.9 . .
N8 C94 C97 122.6(9) . .
N8 C94 H94 118.7 . .
C97 C94 H94 118.7 . .
C6 C96 C90 121.1(9) . .
C6 C96 H96 119.4 . .
C90 C96 H96 119.4 . .
C85 C97 C94 121.3(11) . .
C85 C97 H97 119.3 . .
C94 C97 H97 119.3 . .
C100 C99 C59 117.1(7) . .
C100 C99 C52 116.9(10) . .
C59 C99 C52 126.0(11) . .
C99 C100 C22 122.1(9) . .
C99 C100 H100 118.9 . .
C22 C100 H100 118.9 . .
C29 C101 C16 119.8(7) . .
C29 C101 H101 120.1 . .
C16 C101 H101 120.1 . .
C74 C102 C37 118.4(7) . .
C74 C102 C78 119.9(8) . .
C37 C102 C78 121.7(9) . .
N2 C104 C71 122.4(8) . .
N2 C104 H104 118.8 . .
C71 C104 H104 118.8 . .
C86 C106 C66 119.5(10) . .
C86 C106 H106 120.2 . .
C66 C106 H106 120.3 . .
C78 C107 C105 128.3(9) . .
C78 C107 H107 115.8 . .
C105 C107 H107 115.8 . .
C41 C110 C112 120.8(7) . .
C41 C110 H110 119.6 . .
C112 C110 H110 119.6 . .
C24 C111 C112 126.6(9) . .
C24 C111 H111 116.7 . .
C112 C111 H111 116.7 . .
C34 C112 C110 119.2(7) . .
C34 C112 C111 121.0(7) . .
C110 C112 C111 119.7(7) . .
C98 C95 C80 118.8(9) . .
C98 C95 C89 119.6(10) . .
C80 C95 C89 121.6(10) . .
C93 C80 C95 119.9(10) . .
C93 C80 H80 120.0 . .
C95 C80 H80 120.0 . .
C80 C93 C67 119.7(9) . .
C80 C93 H93 120.1 . .
C67 C93 H93 120.1 . .
C84 C67 C93 118.2(8) . .
C84 C67 C12 122.1(8) . .
C93 C67 C12 119.6(7) . .
O13 C12 O14 126.2(6) 8_556 8_556
O13 C12 C67 119.3(7) 8_556 .
O14 C12 C67 114.4(6) 8_556 .
C95 C98 C84 121.7(11) . .
C95 C98 H98 119.2 . .
C84 C98 H98 119.2 . .
C67 C84 C98 121.6(10) . .
C67 C84 H84 119.2 . .
C98 C84 H84 119.2 . .
O6 C13 O5 125.2(6) . .
O6 C13 C9 118.0(6) . .
O5 C13 C9 116.8(5) . .
C108 C109 C65 117.7(8) . .
C108 C109 C47 119.0(8) . .
C65 C109 C47 123.4(8) . .
C109 C108 C64 120.6(8) . .
C109 C108 H108 119.7 . .
C64 C108 H108 119.7 . .
C14 C64 C108 120.9(8) . .
C14 C64 H64 119.6 . .
C108 C64 H64 119.6 . .
C64 C14 C56 118.4(7) . .
C64 C14 C4 120.9(7) . 8_556
C56 C14 C4 120.6(7) . 8_556
C65 C56 C14 121.9(8) . .
C65 C56 H56 119.0 . .
C14 C56 H56 119.0 . .
C56 C65 C109 120.2(8) . .
C56 C65 H65 119.9 . .
C109 C65 H65 119.9 . .
C75 C73 C17 118.6(6) . .
C75 C73 C72 122.4(6) . .
C17 C73 C72 119.0(6) . .
C26 C17 C73 120.1(7) . .
C26 C17 H17 120.0 . .
C73 C17 H17 120.0 . .
C1 C75 C73 121.8(6) . .
C1 C75 H75 119.1 . .
C73 C75 H75 119.1 . .
C25 C26 C17 120.4(6) . .
C25 C26 H26 119.8 . .
C17 C26 H26 119.8 . .
C26 C25 C1 119.5(6) . .
C26 C25 C3 120.2(6) . 7_545
C1 C25 C3 120.3(6) . 7_545
C75 C1 C25 119.6(6) . .
C75 C1 H1 120.2 . .
C25 C1 H1 120.2 . .
C43 C38 C5 114.4(12) . .
C43 C38 C46 117.5(10) . .
C5 C38 C46 128.1(13) . .
C38 C43 C40 121.2(15) . .
C38 C43 H43 119.4 . .
C40 C43 H43 119.4 . .
C79 C46 C38 117.8(12) . .
C79 C46 H46 121.1 . .
C38 C46 H46 121.1 . .
N3 C40 C43 123.9(14) . .
N3 C40 H40 118.0 . .
C43 C40 H40 118.0 . .
C40 N3 C79 118.4(9) . .
C40 N3 Cu3 118.9(7) . 4_565
C79 N3 Cu3 119.8(7) . 4_565
N3 C79 C46 121.0(12) . .
N3 C79 H79 119.5 . .
C46 C79 H79 119.5 . .
C61 C105 C92 118.6(8) . .
C61 C105 C107 118.7(8) . .
C92 C105 C107 122.7(8) . .
C23 C61 C105 121.5(8) . .
C23 C61 H61 119.3 . .
C105 C61 H61 119.3 . .
C83 C92 C105 121.3(9) . .
C83 C92 H92 119.4 . .
C105 C92 H92 119.4 . .
C92 C83 C8 120.1(8) . .
C92 C83 H83 120.0 . .
C8 C83 H83 120.0 . .
C23 C8 C83 118.0(7) . .
C23 C8 C11 122.1(7) . .
C83 C8 C11 119.9(7) . .
O9 C11 O12 125.9(6) 3_445 3_445
O9 C11 C8 116.3(6) 3_445 .
O12 C11 C8 117.7(6) 3_445 .
C61 C23 C8 120.4(8) . .
C61 C23 H23 119.8 . .
C8 C23 H23 119.8 . .

loop_
_geom_bond_atom_site_label_1
_geom_bond_atom_site_label_2
_geom_bond_distance
_geom_bond_site_symmetry_2
Cu1 N6 2.019(7) .
Cu1 I3 2.6169(12) .
Cu1 I4 2.6343(13) .
Cu1 Cu3 2.6776(15) .
Cu1 Cu2 2.6889(15) .
Cu1 Cu4 2.7011(18) .
Cu1 I1 2.7930(13) .
Cu2 N4 2.012(6) .
Cu2 Cu4 2.6220(15) .
Cu2 I2 2.6274(12) .
Cu2 Cu3 2.6543(17) .
Cu2 I3 2.6556(13) .
Cu2 I4 2.8325(14) .
Cu3 N3 2.019(7) 4_535
Cu3 I1 2.6266(12) .
Cu3 I4 2.6383(12) .
Cu3 Cu4 2.6883(16) .
Cu3 I2 2.8732(14) .
Cu4 N5 2.024(7) .
Cu4 I1 2.6464(13) .
Cu4 I2 2.6568(13) .
Cu4 I3 2.8073(14) .
Cu5 O11 1.950(4) .
Cu5 O5 1.960(4) .
Cu5 O8 1.980(4) .
Cu5 O9 1.988(4) .
Cu5 N1 2.147(5) .
Cu5 Cu7 2.6536(11) .
Cu6 O16 1.946(5) .
Cu6 O4 1.961(5) .
Cu6 O13 1.967(5) .
Cu6 O2 1.981(5) .
Cu6 N8 2.141(6) .
Cu6 Cu8 2.6534(12) .
Cu7 O12 1.957(4) .
Cu7 O7 1.968(4) .
Cu7 O6 1.982(4) .
Cu7 O10 2.000(5) .
Cu7 N2 2.128(5) .
Cu8 O15 1.952(5) .
Cu8 O1 1.972(5) .
Cu8 O14 1.978(5) .
Cu8 O3 1.984(5) .
Cu8 N7 2.137(6) .
O1 C7 1.250(8) .
O2 C7 1.261(9) .
O3 C4 1.235(9) .
O4 C4 1.260(9) .
O5 C13 1.271(8) .
O6 C13 1.260(8) .
O7 C2 1.250(8) .
O8 C2 1.258(8) .
O9 C11 1.250(8) 3
O10 C3 1.246(8) .
O11 C3 1.259(8) .
O12 C11 1.276(8) 3
O13 C12 1.253(9) 8_455
O14 C12 1.267(9) 8_455
O15 C10A 1.242(9) 6_566
O16 C10A 1.264(10) 6_566
N1 C36 1.332(10) .
N1 C18 1.337(10) .
N2 C54 1.331(9) .
N2 C104 1.333(10) .
N4 C57 1.314(11) .
N4 C29 1.354(10) .
N5 C69 1.303(11) .
N5 C86 1.347(12) .
N6 C68 1.341(12) .
N6 C21 1.359(11) .
N7 C31 1.323(10) .
N7 C44 1.326(10) .
N8 C49 1.325(10) .
N8 C94 1.327(11) .
C2 C6 1.500(9) .
C3 C25 1.518(8) 7_545
C4 C14 1.517(10) 8_455
C5 C52 1.234(16) .
C5 C38 1.484(16) .
C5 H5 0.9300 .
C6 C96 1.360(12) .
C6 C58 1.360(11) .
C7 C39 1.495(10) .
C9 C22 1.358(10) .
C9 C82 1.392(10) .
C9 C13 1.507(9) .
C10 C19 1.371(19) .
C10 C60 1.375(18) .
C10 H10 0.9300 .
C10A O15 1.242(9) 6_565
C10A O16 1.263(10) 6_565
C10A C30 1.509(10) .
C15 C60 1.357(15) .
C15 C20 1.366(12) .
C15 H15 0.9300 .
C16 C27 1.384(11) .
C16 C101 1.393(10) .
C16 C70 1.475(9) .
C18 C45 1.366(11) .
C18 H18 0.9300 .
C19 C30 1.334(16) .
C19 H19 0.9300 .
C20 C30 1.328(13) .
C20 H20 0.9300 .
C21 C28 1.355(12) .
C21 H21 0.9300 .
C22 C100 1.359(11) .
C22 H22 0.9300 .
C24 C111 1.304(12) .
C24 C35 1.447(12) .
C24 H24 0.9300 .
C27 C57 1.394(11) .
C27 H27 0.9300 .
C28 C35 1.386(13) .
C28 H28 0.9300 .
C29 C101 1.356(10) .
C29 H29 0.9300 .
C31 C37 1.386(11) .
C31 H31 0.9300 .
C32 C45 1.363(14) .
C32 C87 1.412(14) .
C32 C76 1.488(11) .
C33 C35 1.377(13) .
C33 C68 1.400(12) .
C33 H33 0.9300 .
C34 C112 1.360(12) .
C34 C53 1.431(11) .
C34 H34 0.9300 .
C36 C87 1.362(11) .
C36 H36 0.9300 .
C37 C102 1.372(13) .
C37 H37 0.9300 .
C39 C41 1.373(11) .
C39 C53 1.381(11) .
C41 C110 1.371(11) .
C41 H41 0.9300 .
C42 C54 1.368(11) .
C42 C55 1.397(13) .
C42 H42 0.9300 .
C44 C74 1.373(11) .
C44 H44 0.9300 .
C45 H45 0.9300 .
C47 C50 1.348(13) .
C47 C109 1.466(11) .
C47 H47 0.9300 .
C48 C49 1.375(11) .
C48 C85 1.433(14) .
C48 H48 0.9300 .
C49 H49 0.9300 .
C50 C66 1.478(11) .
C50 H50 0.9300 .
C51 C63 1.366(13) .
C51 C90 1.394(14) .
C51 C91 1.425(11) .
C52 C99 1.467(13) .
C52 H52 0.9300 .
C53 H53 0.9300 .
C54 H54 0.9300 .
C55 C71 1.361(13) .
C55 C62 1.474(11) .
C57 H57 0.9300 .
C58 C63 1.401(11) .
C58 H58 0.9300 .
C59 C99 1.385(15) .
C59 C82 1.394(11) .
C59 H59 0.9300 .
C60 C77 1.410(15) .
C62 C77 1.336(15) .
C62 H62 0.9300 .
C63 H63 0.9300 .
C66 C81 1.340(13) .
C66 C106 1.396(14) .
C68 H68 0.9300 .
C69 C81 1.400(12) .
C69 H69 0.9300 .
C70 C72 1.308(10) .
C70 H70 0.9300 .
C71 C104 1.391(12) .
C71 H71 0.9300 .
C72 C73 1.464(9) .
C72 H72 0.9300 .
C74 C102 1.349(13) .
C74 H74 0.9300 .
C76 C89 1.254(16) .
C76 H76 0.9300 .
C77 H77 0.9300 .
C78 C107 1.330(14) .
C78 C102 1.485(11) .
C78 H78 0.9300 .
C81 H81 0.9300 .
C82 H82 0.9300 .
C85 C97 1.342(16) .
C85 C88 1.470(11) .
C86 C106 1.360(14) .
C86 H86 0.9300 .
C87 H87 0.9300 .
C88 C91 1.356(14) .
C88 H88 0.9300 .
C89 C95 1.514(13) .
C89 H89 0.9300 .
C90 C96 1.416(12) .
C90 H90 0.9300 .
C91 H91 0.9300 .
C94 C97 1.393(13) .
C94 H94 0.9300 .
C96 H96 0.9300 .
C97 H97 0.9300 .
C99 C100 1.353(14) .
C100 H100 0.9300 .
C101 H101 0.9300 .
C104 H104 0.9300 .
C106 H106 0.9300 .
C107 C105 1.468(11) .
C107 H107 0.9300 .
C110 C112 1.383(11) .
C110 H110 0.9300 .
C111 C112 1.490(11) .
C111 H111 0.9300 .
C95 C98 1.327(16) .
C95 C80 1.406(15) .
C80 C93 1.376(13) .
C80 H80 0.9300 .
C93 C67 1.406(12) .
C93 H93 0.9300 .
C67 C84 1.348(13) .
C67 C12 1.502(9) .
C12 O13 1.253(9) 8_556
C12 O14 1.267(9) 8_556
C98 C84 1.371(13) .
C98 H98 0.9300 .
C84 H84 0.9300 .
C109 C108 1.391(12) .
C109 C65 1.405(12) .
C108 C64 1.393(12) .
C108 H108 0.9300 .
C64 C14 1.366(12) .
C64 H64 0.9300 .
C14 C56 1.385(12) .
C14 C4 1.517(10) 8_556
C56 C65 1.363(11) .
C56 H56 0.9300 .
C65 H65 0.9300 .
C73 C75 1.377(10) .
C73 C17 1.394(10) .
C17 C26 1.389(10) .
C17 H17 0.9300 .
C75 C1 1.373(9) .
C75 H75 0.9300 .
C26 C25 1.378(9) .
C26 H26 0.9300 .
C25 C1 1.391(9) .
C25 C3 1.518(8) 7_545
C1 H1 0.9300 .
C38 C43 1.28(2) .
C38 C46 1.52(2) .
C43 C40 1.393(14) .
C43 H43 0.9300 .
C46 C79 1.392(14) .
C46 H46 0.9300 .
C40 N3 1.342(15) .
C40 H40 0.9300 .
N3 C79 1.357(14) .
N3 Cu3 2.019(7) 4_565
C79 H79 0.9300 .
C105 C61 1.372(13) .
C105 C92 1.380(13) .
C61 C23 1.369(11) .
C61 H61 0.9300 .
C92 C83 1.372(11) .
C92 H92 0.9300 .
C83 C8 1.404(12) .
C83 H83 0.9300 .
C8 C23 1.398(11) .
C8 C11 1.489(9) .
C11 O9 1.250(8) 3_445
C11 O12 1.276(8) 3_445
C23 H23 0.9300 .

loop_
_platon_squeeze_void_nr
_platon_squeeze_void_average_x
_platon_squeeze_void_average_y
_platon_squeeze_void_average_z
_platon_squeeze_void_volume
_platon_squeeze_void_count_electrons
1 0.000 0.123 -0.040 11100.8 2815.4
2 0.500 0.382 0.101 11100.9 2815.5
3 0.250 0.920 0.242 10.5 -0.3
4 0.750 0.420 0.242 10.5 -0.3
5 0.250 0.420 0.258 10.5 -1.0
6 0.750 0.920 0.258 10.5 -1.0
7 0.250 0.080 0.742 10.5 -0.6
8 0.750 0.580 0.742 10.5 -0.6
9 0.250 0.580 0.758 10.5 -1.3
10 0.750 0.080 0.758 10.5 -1.3
